data_7037776
loop_
_publ_author_name
'Milner, Lucy M.'
'Hall, Lewis M.'
'Pridmore, Natalie E.'
'Skeats, Matthew K.'
'Whitwood, Adrian C.'
'Lynam, Jason M.'
'Slattery, John M.'

_publ_section_title
;
 Access to novel fluorovinylidene ligands via exploitation of outer-sphere
 electrophilic fluorination: new insights into C-F bond formation and
 activation.
;
_journal_issue 4
_journal_name_full 'Dalton transactions (Cambridge, England : 2003)'
_journal_page_first 1717
_journal_page_last 1726
_journal_paper_doi 10.1039/c5dt04596g
_journal_volume 45
_journal_year 2016
_chemical_formula_moiety 'C55 H43 F3 N P2 Ru, B F4, 0.5(C H2 Cl2)'
_chemical_formula_sum 'C55.5 H44 B Cl F7 N P2 Ru'
_chemical_formula_weight 1067.18
_chemical_name_systematic
;
 ?
;
_space_group_crystal_system monoclinic
_space_group_IT_number 14
_space_group_name_Hall '-P 2ybc'
_space_group_name_H-M_alt 'P 1 21/c 1'
_symmetry_space_group_name_Hall '-P 2ybc'
_symmetry_space_group_name_H-M 'P 1 21/c 1'
_atom_sites_solution_hydrogens geom
_atom_sites_solution_primary iterative
_audit_creation_date 2014-12-16
_audit_creation_method
;
Olex2 1.2
(compiled 2014.11.28 svn.r3106 for OlexSys, GUI svn.r4959)
;
_audit_update_record
;
2015-08-20 deposited with the CCDC.
2015-12-14 downloaded from the CCDC.
;
_cell_angle_alpha 90
_cell_angle_beta 98.805(2)
_cell_angle_gamma 90
_cell_formula_units_Z 4
_cell_length_a 10.3433(2)
_cell_length_b 23.9394(5)
_cell_length_c 19.3083(4)
_cell_measurement_reflns_used 4462
_cell_measurement_temperature 110.05(10)
_cell_measurement_theta_max 27.7210
_cell_measurement_theta_min 4.1490
_cell_volume 4724.63(17)
_computing_cell_refinement
;
CrysAlisPro, Agilent Technologies,
Version 1.171.37.35 (release 13-08-2014 CrysAlis171 .NET)
(compiled Aug 13 2014,18:06:01)
;
_computing_data_collection
;
CrysAlisPro, Agilent Technologies,
Version 1.171.37.35 (release 13-08-2014 CrysAlis171 .NET)
(compiled Aug 13 2014,18:06:01)
;
_computing_data_reduction
;
CrysAlisPro, Agilent Technologies,
Version 1.171.37.35 (release 13-08-2014 CrysAlis171 .NET)
(compiled Aug 13 2014,18:06:01)
;
_computing_molecular_graphics 'Olex2 (Dolomanov et al., 2009)'
_computing_publication_material 'Olex2 (Dolomanov et al., 2009)'
_computing_structure_refinement 'ShelXL (Sheldrick, 2008)'
_computing_structure_solution
;
Superflip (Palatinus & Chapuis, 2007;Palatinus & van der Lee, 2008;
Palatinus et al., 2012)
;
_diffrn_ambient_environment N~2~
_diffrn_ambient_temperature 110.05(10)
_diffrn_detector 'CCD plate'
_diffrn_detector_area_resol_mean 16.1450
_diffrn_detector_type Eos
_diffrn_measured_fraction_theta_full 0.983
_diffrn_measured_fraction_theta_max 0.819
_diffrn_measurement_details
;
  1 omega   -6.00   83.00   1.0000  200.0000
omega____ theta____ kappa____ phi______ frames
    -       15.3846   57.0000   30.0000 89

  2 omega  -45.00   39.00   1.0000  200.0000
omega____ theta____ kappa____ phi______ frames
    -       15.3846  -77.0000  -90.0000 84
;
_diffrn_measurement_device 'four-circle diffractometer'
_diffrn_measurement_device_type 'Oxford Diffraction Supernova'
_diffrn_measurement_method '\w scans'
_diffrn_orient_matrix_UB_11 -0.0096849000
_diffrn_orient_matrix_UB_12 0.0163035000
_diffrn_orient_matrix_UB_13 -0.0310521000
_diffrn_orient_matrix_UB_21 0.0054347000
_diffrn_orient_matrix_UB_22 -0.0243659000
_diffrn_orient_matrix_UB_23 -0.0202659000
_diffrn_orient_matrix_UB_31 -0.0684577000
_diffrn_orient_matrix_UB_32 -0.0042526000
_diffrn_orient_matrix_UB_33 -0.0029623000
_diffrn_radiation_monochromator mirror
_diffrn_radiation_probe x-ray
_diffrn_radiation_type MoK\a
_diffrn_radiation_wavelength 0.71073
_diffrn_reflns_av_R_equivalents 0.0317
_diffrn_reflns_av_unetI/netI 0.0680
_diffrn_reflns_laue_measured_fraction_full 0.983
_diffrn_reflns_laue_measured_fraction_max 0.819
_diffrn_reflns_limit_h_max 13
_diffrn_reflns_limit_h_min -13
_diffrn_reflns_limit_k_max 31
_diffrn_reflns_limit_k_min -31
_diffrn_reflns_limit_l_max 25
_diffrn_reflns_limit_l_min -11
_diffrn_reflns_number 15633
_diffrn_reflns_point_group_measured_fraction_full 0.983
_diffrn_reflns_point_group_measured_fraction_max 0.819
_diffrn_reflns_theta_full 25.242
_diffrn_reflns_theta_max 28.011
_diffrn_reflns_theta_min 3.505
_diffrn_source 'SuperNova (Mo) X-ray Source'
_exptl_absorpt_coefficient_mu 0.524
_exptl_absorpt_correction_T_max 0.991
_exptl_absorpt_correction_T_min 0.915
_exptl_absorpt_correction_type gaussian
_exptl_absorpt_process_details
;
CrysAlisPro, Agilent Technologies,
Version 1.171.37.35 (release 13-08-2014 CrysAlis171 .NET)
(compiled Aug 13 2014,18:06:01)
Numerical absorption correction based on gaussian integration over
            a multifaceted crystal model
Empirical absorption correction using spherical harmonics,
 implemented in SCALE3 ABSPACK scaling algorithm.
;
_exptl_crystal_colour 'clear red'
_exptl_crystal_colour_lustre clear
_exptl_crystal_colour_primary red
_exptl_crystal_density_diffrn 1.500
_exptl_crystal_description needle
_exptl_crystal_F_000 2172
_exptl_crystal_size_max 0.3297
_exptl_crystal_size_mid 0.0526
_exptl_crystal_size_min 0.0173
_refine_diff_density_max 0.444
_refine_diff_density_min -0.411
_refine_diff_density_rms 0.084
_refine_ls_extinction_method none
_refine_ls_goodness_of_fit_ref 1.034
_refine_ls_hydrogen_treatment constr
_refine_ls_matrix_type full
_refine_ls_number_parameters 641
_refine_ls_number_reflns 9356
_refine_ls_number_restraints 54
_refine_ls_restrained_S_all 1.052
_refine_ls_R_factor_all 0.0671
_refine_ls_R_factor_gt 0.0434
_refine_ls_shift/su_max 0.001
_refine_ls_shift/su_mean 0.000
_refine_ls_structure_factor_coef Fsqd
_refine_ls_weighting_details 'w=1/[\s^2^(Fo^2^)+(0.0249P)^2^+2.8424P] where P=(Fo^2^+2Fc^2^)/3'
_refine_ls_weighting_scheme calc
_refine_ls_wR_factor_gt 0.0777
_refine_ls_wR_factor_ref 0.0862
_reflns_Friedel_coverage 0.000
_reflns_number_gt 7108
_reflns_number_total 9356
_reflns_threshold_expression 'I > 2\s(I)'
_cod_data_source_file c5dt04596g2.cif
_cod_data_source_block '[5a]BF4'
_cod_depositor_comments 'Adding full bibliography for 7037771--7037778.cif.'
_cod_original_cell_volume 4724.64(17)
_cod_original_formula_sum 'C55.50 H44 B Cl F7 N P2 Ru'
_cod_database_code 7037776
_shelxl_version_number 2013-4
_chemical_oxdiff_formula 'C55.5 H44 B1 F4 N1 O1 P2 Ru1 Cl1'
_chemical_oxdiff_usercomment LucyM-339/340
_shelx_space_group_comment
;
The symmetry employed for this shelxl refinement is uniquely defined
by the following loop, which should always be used as a source of
symmetry information in preference to the above space-group names.
They are only intended as comments.
;
_reflns_odcompleteness_completeness 93.31
_reflns_odcompleteness_iscentric 1
_reflns_odcompleteness_theta 26.32
_olex2_refinement_description
;
1. Restrained distances
 C19-F1 \\sim C19-F2 \\sim C19-F3A \\sim C19-F3 \\sim C19-F2A \\sim C19-F1
\\sim C19-F1A
 with sigma of 0.02
 F1-F2 \\sim F1A-F2A \\sim F2-F3 \\sim F2A-F3A \\sim F3-F1 \\sim F3A-F1A
 with sigma of 0.02
2. Uiso/Uaniso restraints and constraints
Uanis(F3) \\sim Ueq, Uanis(F3A) \\sim Ueq: with sigma of 0.01 and sigma for
terminal atoms of 0.02
Uanis(F2) \\sim Ueq, Uanis(F2A) \\sim Ueq: with sigma of 0.005 and sigma for
terminal atoms of 0.01
Uanis(F2A) = Uanis(F2)
Uanis(F3A) = Uanis(F3)
Uanis(F1) = Uanis(F1A)
3. Others
 Sof(F1)=Sof(F2)=Sof(F3)=1-FVAR(1)
 Sof(F2A)=Sof(F3A)=Sof(F1A)=FVAR(1)
 Fixed Sof: C56(0.5) H56a(0.5) H56b(0.5) Cl1(0.5) Cl2(0.5)
;
_olex2_date_sample_data_collection 2014-12-11
_olex2_date_sample_submission 2014-12-08
_olex2_exptl_crystal_mounting_method 'oil on loop'
_olex2_submission_special_instructions 'No special instructions were received'

loop_
_space_group_symop_operation_xyz
'x, y, z'
'-x, y+1/2, -z+1/2'
'-x, -y, -z'
'x, -y-1/2, z-1/2'

loop_
_atom_site_label
_atom_site_type_symbol
_atom_site_fract_x
_atom_site_fract_y
_atom_site_fract_z
_atom_site_U_iso_or_equiv
_atom_site_adp_type
_atom_site_occupancy
_atom_site_site_symmetry_order
_atom_site_calc_flag
_atom_site_refinement_flags_posn
_atom_site_refinement_flags_adp
_atom_site_refinement_flags_occupancy
_atom_site_disorder_assembly
_atom_site_disorder_group
C1 C 0.2266(3) 0.42918(12) 0.47855(16) 0.0159(7) Uani 1 1 d . . . . .
H1 H 0.2590 0.4020 0.5127 0.019 Uiso 1 1 calc R . . . .
C2 C 0.2968(3) 0.45338(12) 0.42930(17) 0.0180(7) Uani 1 1 d . . . . .
H2 H 0.3854 0.4459 0.4250 0.022 Uiso 1 1 calc R . . . .
C3 C 0.2128(3) 0.49085(12) 0.38734(16) 0.0160(7) Uani 1 1 d . . . . .
H3 H 0.2340 0.5121 0.3491 0.019 Uiso 1 1 calc R . . . .
C4 C 0.0913(3) 0.49099(12) 0.41272(16) 0.0142(7) Uani 1 1 d . . . . .
H4 H 0.0176 0.5133 0.3951 0.017 Uiso 1 1 calc R . . . .
C5 C 0.0981(3) 0.45274(12) 0.46828(16) 0.0156(7) Uani 1 1 d . . . . .
H5 H 0.0298 0.4441 0.4943 0.019 Uiso 1 1 calc R . . . .
C6 C 0.2216(3) 0.37986(12) 0.30353(16) 0.0143(7) Uani 1 1 d . . . . .
C7 C 0.3009(3) 0.36970(12) 0.25649(16) 0.0159(7) Uani 1 1 d . . . . .
C8 C 0.3408(3) 0.31200(13) 0.24413(16) 0.0171(7) Uani 1 1 d . . . . .
C9 C 0.4344(3) 0.29826(14) 0.20190(18) 0.0252(8) Uani 1 1 d . . . . .
H9 H 0.4748 0.3267 0.1783 0.030 Uiso 1 1 calc R . . . .
C10 C 0.4676(3) 0.24279(15) 0.1948(2) 0.0311(9) Uani 1 1 d . . . . .
H10 H 0.5288 0.2324 0.1650 0.037 Uiso 1 1 calc R . . . .
C11 C 0.4102(3) 0.20277(14) 0.23165(19) 0.0285(8) Uani 1 1 d . . . . .
H11 H 0.4327 0.1644 0.2289 0.034 Uiso 1 1 calc R . . . .
C12 C 0.3199(4) 0.21985(14) 0.27242(19) 0.0289(9) Uani 1 1 d . . . . .
H12 H 0.2815 0.1921 0.2980 0.035 Uiso 1 1 calc R . . . .
C13 C 0.3424(3) 0.41778(13) 0.21520(16) 0.0179(7) Uani 1 1 d . . . . .
C14 C 0.4084(3) 0.46325(13) 0.24874(17) 0.0190(7) Uani 1 1 d . . . . .
H14 H 0.4306 0.4632 0.2983 0.023 Uiso 1 1 calc R . . . .
C15 C 0.4422(3) 0.50869(13) 0.21076(18) 0.0219(8) Uani 1 1 d . . . . .
H15 H 0.4861 0.5398 0.2342 0.026 Uiso 1 1 calc R . . . .
C16 C 0.4119(3) 0.50839(14) 0.13885(18) 0.0259(8) Uani 1 1 d . . . . .
C17 C 0.3475(4) 0.46325(15) 0.10459(19) 0.0359(10) Uani 1 1 d . . . . .
H17 H 0.3277 0.4632 0.0549 0.043 Uiso 1 1 calc R . . . .
C18 C 0.3122(4) 0.41864(14) 0.14198(18) 0.0314(9) Uani 1 1 d . . . . .
H18 H 0.2669 0.3881 0.1181 0.038 Uiso 1 1 calc R . . . .
C19 C 0.4497(4) 0.55678(17) 0.0977(2) 0.0420(11) Uani 1 1 d D . . . .
C20 C 0.2158(3) 0.26888(12) 0.43938(16) 0.0157(7) Uani 1 1 d . . . . .
C21 C 0.3429(3) 0.28845(13) 0.44840(17) 0.0216(7) Uani 1 1 d . . . . .
H21 H 0.3589 0.3268 0.4404 0.026 Uiso 1 1 calc R . . . .
C22 C 0.4478(3) 0.25276(14) 0.46900(18) 0.0272(8) Uani 1 1 d . . . . .
H22 H 0.5347 0.2669 0.4765 0.033 Uiso 1 1 calc R . . . .
C23 C 0.4249(4) 0.19674(15) 0.47851(18) 0.0304(9) Uani 1 1 d . . . . .
H23 H 0.4963 0.1720 0.4912 0.036 Uiso 1 1 calc R . . . .
C24 C 0.2984(4) 0.17662(14) 0.46961(19) 0.0300(9) Uani 1 1 d . . . . .
H24 H 0.2830 0.1380 0.4764 0.036 Uiso 1 1 calc R . . . .
C25 C 0.1939(3) 0.21242(13) 0.45084(17) 0.0221(8) Uani 1 1 d . . . . .
H25 H 0.1070 0.1985 0.4457 0.027 Uiso 1 1 calc R . . . .
C26 C 0.0242(3) 0.32769(12) 0.50277(16) 0.0136(6) Uani 1 1 d . . . . .
C27 C 0.1115(3) 0.32443(12) 0.56496(16) 0.0192(7) Uani 1 1 d . . . . .
H27 H 0.1969 0.3099 0.5649 0.023 Uiso 1 1 calc R . . . .
C28 C 0.0737(4) 0.34248(14) 0.62741(17) 0.0272(8) Uani 1 1 d . . . . .
H28 H 0.1342 0.3411 0.6697 0.033 Uiso 1 1 calc R . . . .
C29 C -0.0520(4) 0.36245(13) 0.62820(17) 0.0252(8) Uani 1 1 d . . . . .
H29 H -0.0771 0.3748 0.6710 0.030 Uiso 1 1 calc R . . . .
C30 C -0.1402(3) 0.36447(13) 0.56732(18) 0.0214(7) Uani 1 1 d . . . . .
H30 H -0.2269 0.3772 0.5682 0.026 Uiso 1 1 calc R . . . .
C31 C -0.1026(3) 0.34786(12) 0.50454(17) 0.0178(7) Uani 1 1 d . . . . .
H31 H -0.1632 0.3502 0.4624 0.021 Uiso 1 1 calc R . . . .
C32 C -0.0462(3) 0.26996(12) 0.37073(16) 0.0149(7) Uani 1 1 d . . . . .
C33 C -0.1431(3) 0.24375(13) 0.40155(18) 0.0241(8) Uani 1 1 d . . . . .
H33 H -0.1489 0.2504 0.4495 0.029 Uiso 1 1 calc R . . . .
C34 C -0.2317(3) 0.20780(14) 0.3623(2) 0.0316(9) Uani 1 1 d . . . . .
H34 H -0.2976 0.1899 0.3836 0.038 Uiso 1 1 calc R . . . .
C35 C -0.2239(3) 0.19809(14) 0.2926(2) 0.0304(9) Uani 1 1 d . . . . .
H35 H -0.2847 0.1737 0.2659 0.036 Uiso 1 1 calc R . . . .
C36 C -0.1278(3) 0.22385(14) 0.26182(19) 0.0287(9) Uani 1 1 d . . . . .
H36 H -0.1230 0.2175 0.2137 0.034 Uiso 1 1 calc R . . . .
C37 C -0.0383(3) 0.25896(13) 0.30095(17) 0.0210(7) Uani 1 1 d . . . . .
H37 H 0.0293 0.2757 0.2798 0.025 Uiso 1 1 calc R . . . .
C38 C -0.2095(3) 0.40919(13) 0.33328(16) 0.0159(7) Uani 1 1 d . . . . .
C39 C -0.2372(3) 0.44849(13) 0.38241(16) 0.0171(7) Uani 1 1 d . . . . .
H39 H -0.1896 0.4826 0.3876 0.020 Uiso 1 1 calc R . . . .
C40 C -0.3332(3) 0.43836(13) 0.42370(17) 0.0198(7) Uani 1 1 d . . . . .
H40 H -0.3518 0.4654 0.4568 0.024 Uiso 1 1 calc R . . . .
C41 C -0.4019(3) 0.38843(13) 0.41640(17) 0.0207(7) Uani 1 1 d . . . . .
H41 H -0.4644 0.3805 0.4464 0.025 Uiso 1 1 calc R . . . .
C42 C -0.3803(3) 0.35015(13) 0.36599(17) 0.0203(7) Uani 1 1 d . . . . .
H42 H -0.4306 0.3168 0.3598 0.024 Uiso 1 1 calc R . . . .
C43 C -0.2845(3) 0.36050(12) 0.32413(16) 0.0172(7) Uani 1 1 d . . . . .
H43 H -0.2701 0.3343 0.2892 0.021 Uiso 1 1 calc R . . . .
C44 C -0.1123(3) 0.37996(13) 0.20637(16) 0.0182(7) Uani 1 1 d . . . . .
C45 C -0.2376(3) 0.38962(14) 0.17014(17) 0.0270(8) Uani 1 1 d . . . . .
H45 H -0.2965 0.4128 0.1903 0.032 Uiso 1 1 calc R . . . .
C46 C -0.2762(4) 0.36596(17) 0.1058(2) 0.0430(11) Uani 1 1 d . . . . .
H46 H -0.3620 0.3727 0.0817 0.052 Uiso 1 1 calc R . . . .
C47 C -0.1917(5) 0.3325(2) 0.0757(2) 0.0605(14) Uani 1 1 d . . . . .
H47 H -0.2196 0.3160 0.0312 0.073 Uiso 1 1 calc R . . . .
C48 C -0.0663(4) 0.32291(18) 0.1103(2) 0.0497(12) Uani 1 1 d . . . . .
H48 H -0.0080 0.2998 0.0896 0.060 Uiso 1 1 calc R . . . .
C49 C -0.0260(3) 0.34723(14) 0.17543(18) 0.0286(8) Uani 1 1 d . . . . .
H49 H 0.0607 0.3415 0.1988 0.034 Uiso 1 1 calc R . . . .
C50 C -0.0722(3) 0.48811(12) 0.25373(15) 0.0157(7) Uani 1 1 d . . . . .
C51 C -0.1832(3) 0.52145(13) 0.24791(17) 0.0210(7) Uani 1 1 d . . . . .
H51 H -0.2581 0.5089 0.2664 0.025 Uiso 1 1 calc R . . . .
C52 C -0.1847(3) 0.57311(14) 0.21515(18) 0.0267(8) Uani 1 1 d . . . . .
H52 H -0.2613 0.5956 0.2108 0.032 Uiso 1 1 calc R . . . .
C53 C -0.0767(3) 0.59204(14) 0.18894(18) 0.0284(8) Uani 1 1 d . . . . .
H53 H -0.0784 0.6277 0.1672 0.034 Uiso 1 1 calc R . . . .
C54 C 0.0345(4) 0.55932(14) 0.19408(17) 0.0258(8) Uani 1 1 d . . . . .
H54 H 0.1090 0.5723 0.1755 0.031 Uiso 1 1 calc R . . . .
C55 C 0.0371(3) 0.50761(13) 0.22635(16) 0.0205(7) Uani 1 1 d . . . . .
H55 H 0.1136 0.4852 0.2299 0.025 Uiso 1 1 calc R . . . .
F1 F 0.4768(10) 0.6034(5) 0.1345(7) 0.0404(16) Uani 0.671(13) 1 d D . P A 1
F2 F 0.3664(8) 0.5693(4) 0.0411(4) 0.081(2) Uani 0.671(13) 1 d D U P A 1
F2A F 0.3311(12) 0.5809(7) 0.0655(8) 0.081(2) Uani 0.329(13) 1 d D U P A 2
F3 F 0.5674(8) 0.5451(3) 0.0729(4) 0.0591(17) Uani 0.671(13) 1 d D U P A 1
F3A F 0.5132(16) 0.5468(6) 0.0471(7) 0.0591(17) Uani 0.329(13) 1 d D U P A 2
N1 N 0.2821(3) 0.27277(11) 0.27861(14) 0.0221(6) Uani 1 1 d . . . . .
P1 P 0.07694(7) 0.31646(3) 0.41764(4) 0.01205(17) Uani 1 1 d . . . . .
P2 P -0.06490(7) 0.41683(3) 0.28978(4) 0.01270(17) Uani 1 1 d . . . . .
Ru1 Ru 0.12662(2) 0.40459(2) 0.37018(2) 0.01014(7) Uani 1 1 d . . . . .
B1 B 0.4981(4) 0.59313(16) 0.3835(2) 0.0197(8) Uani 1 1 d . . . . .
F4 F 0.60055(19) 0.57586(9) 0.34943(11) 0.0359(5) Uani 1 1 d . . . . .
F5 F 0.47169(19) 0.55210(8) 0.43000(10) 0.0330(5) Uani 1 1 d . . . . .
F6 F 0.5337(2) 0.64160(8) 0.42034(11) 0.0373(5) Uani 1 1 d . . . . .
F7 F 0.38770(18) 0.60283(8) 0.33375(10) 0.0325(5) Uani 1 1 d . . . . .
C56 C -0.0546(15) 0.4787(6) 0.0372(7) 0.102(6) Uani 0.5 1 d . . P B -1
H56A H -0.1506 0.4739 0.0322 0.123 Uiso 0.5 1 calc R . P B -1
H56B H -0.0182 0.4783 0.0877 0.123 Uiso 0.5 1 calc R . P B -1
Cl1 Cl 0.0183(5) 0.42262(19) -0.00885(19) 0.0876(12) Uani 0.5 1 d . . P B -1
Cl2 Cl -0.0163(6) 0.54109(19) -0.0010(3) 0.1075(16) Uani 0.5 1 d . . P B -1
F1A F 0.504(2) 0.5983(11) 0.1372(14) 0.0404(16) Uani 0.329(13) 1 d D . P A 2

loop_
_atom_site_aniso_label
_atom_site_aniso_U_11
_atom_site_aniso_U_22
_atom_site_aniso_U_33
_atom_site_aniso_U_23
_atom_site_aniso_U_13
_atom_site_aniso_U_12
C1 0.0193(16) 0.0126(15) 0.0140(16) -0.0033(13) -0.0028(13) 0.0001(14)
C2 0.0141(16) 0.0157(16) 0.0236(18) -0.0055(14) 0.0010(13) -0.0018(14)
C3 0.0181(16) 0.0122(15) 0.0176(17) -0.0018(13) 0.0023(13) -0.0045(14)
C4 0.0127(15) 0.0124(15) 0.0174(17) -0.0057(13) 0.0015(13) 0.0020(13)
C5 0.0218(17) 0.0139(16) 0.0114(16) -0.0049(13) 0.0031(13) -0.0035(14)
C6 0.0174(16) 0.0082(14) 0.0165(17) 0.0027(12) 0.0000(13) -0.0009(13)
C7 0.0186(16) 0.0159(16) 0.0143(17) -0.0014(13) 0.0059(13) 0.0025(14)
C8 0.0151(16) 0.0194(17) 0.0165(17) -0.0026(14) 0.0009(13) -0.0010(14)
C9 0.0246(19) 0.0241(19) 0.030(2) -0.0012(16) 0.0137(16) -0.0001(16)
C10 0.028(2) 0.031(2) 0.037(2) -0.0083(18) 0.0164(17) 0.0066(18)
C11 0.031(2) 0.0166(18) 0.038(2) -0.0082(16) 0.0064(17) 0.0073(16)
C12 0.040(2) 0.0166(18) 0.032(2) -0.0022(16) 0.0123(17) -0.0037(17)
C13 0.0188(16) 0.0189(17) 0.0174(17) 0.0004(13) 0.0074(13) 0.0061(14)
C14 0.0224(17) 0.0215(17) 0.0137(17) 0.0016(14) 0.0049(13) 0.0034(15)
C15 0.0214(18) 0.0201(17) 0.0248(19) -0.0012(15) 0.0058(15) -0.0016(15)
C16 0.033(2) 0.0222(18) 0.023(2) 0.0060(15) 0.0060(16) -0.0070(16)
C17 0.055(3) 0.038(2) 0.0149(19) 0.0026(17) 0.0055(17) -0.014(2)
C18 0.047(2) 0.028(2) 0.0201(19) -0.0060(15) 0.0078(17) -0.0110(18)
C19 0.057(3) 0.043(3) 0.024(2) 0.0088(19) 0.000(2) -0.015(2)
C20 0.0203(17) 0.0155(16) 0.0110(16) -0.0005(13) 0.0017(13) 0.0022(14)
C21 0.0248(18) 0.0161(17) 0.0235(19) -0.0003(14) 0.0022(15) 0.0028(15)
C22 0.0196(18) 0.029(2) 0.031(2) 0.0022(16) -0.0012(15) 0.0078(16)
C23 0.033(2) 0.029(2) 0.027(2) 0.0002(16) -0.0028(16) 0.0173(18)
C24 0.040(2) 0.0161(18) 0.033(2) 0.0048(16) 0.0013(18) 0.0059(17)
C25 0.0235(18) 0.0164(17) 0.0252(19) 0.0004(14) -0.0001(15) 0.0023(15)
C26 0.0171(16) 0.0089(15) 0.0153(16) -0.0004(12) 0.0040(13) -0.0009(13)
C27 0.0220(17) 0.0178(17) 0.0178(18) 0.0021(14) 0.0035(14) 0.0022(14)
C28 0.039(2) 0.0284(19) 0.0126(18) 0.0019(15) -0.0001(15) 0.0040(17)
C29 0.043(2) 0.0205(18) 0.0150(18) 0.0008(14) 0.0122(16) 0.0021(17)
C30 0.0244(18) 0.0179(17) 0.0252(19) 0.0026(14) 0.0140(15) 0.0004(15)
C31 0.0199(17) 0.0169(16) 0.0174(17) 0.0014(13) 0.0050(13) -0.0038(14)
C32 0.0144(15) 0.0098(15) 0.0192(17) -0.0021(13) -0.0021(13) 0.0020(13)
C33 0.0270(19) 0.0214(18) 0.0238(19) -0.0017(15) 0.0037(15) -0.0079(16)
C34 0.028(2) 0.0240(19) 0.043(2) -0.0054(17) 0.0059(18) -0.0125(17)
C35 0.027(2) 0.0185(18) 0.042(2) -0.0147(17) -0.0056(17) -0.0013(16)
C36 0.027(2) 0.029(2) 0.028(2) -0.0151(16) -0.0028(16) 0.0054(17)
C37 0.0196(17) 0.0201(17) 0.0231(19) -0.0052(14) 0.0021(14) 0.0025(15)
C38 0.0120(14) 0.0197(16) 0.0151(16) 0.0010(14) -0.0005(12) 0.0002(14)
C39 0.0151(16) 0.0174(16) 0.0181(17) -0.0020(14) 0.0004(13) -0.0014(14)
C40 0.0143(16) 0.0244(18) 0.0211(18) -0.0037(14) 0.0043(13) 0.0039(15)
C41 0.0105(15) 0.0248(18) 0.0272(19) 0.0017(15) 0.0040(13) 0.0028(14)
C42 0.0140(16) 0.0208(17) 0.0251(19) -0.0016(15) -0.0004(13) -0.0011(15)
C43 0.0154(16) 0.0174(16) 0.0174(17) -0.0022(13) -0.0021(13) 0.0029(14)
C44 0.0224(17) 0.0176(16) 0.0134(16) -0.0015(13) -0.0010(13) 0.0021(14)
C45 0.0274(19) 0.035(2) 0.0172(18) -0.0057(15) -0.0018(14) 0.0036(17)
C46 0.034(2) 0.061(3) 0.029(2) -0.015(2) -0.0130(18) 0.010(2)
C47 0.059(3) 0.083(4) 0.032(3) -0.035(2) -0.016(2) 0.012(3)
C48 0.051(3) 0.066(3) 0.030(2) -0.027(2) 0.000(2) 0.021(2)
C49 0.0296(19) 0.034(2) 0.0208(19) -0.0068(16) -0.0021(15) 0.0088(17)
C50 0.0192(17) 0.0168(16) 0.0097(16) 0.0006(13) -0.0016(13) 0.0055(14)
C51 0.0189(17) 0.0194(17) 0.0231(19) 0.0015(14) -0.0020(14) 0.0016(15)
C52 0.0281(19) 0.0174(17) 0.031(2) 0.0040(15) -0.0054(16) 0.0080(16)
C53 0.039(2) 0.0149(17) 0.028(2) 0.0071(15) -0.0054(16) 0.0032(17)
C54 0.036(2) 0.0238(19) 0.0182(19) 0.0058(15) 0.0050(15) -0.0033(17)
C55 0.0234(18) 0.0213(17) 0.0162(17) 0.0000(14) 0.0016(14) 0.0053(15)
F1 0.056(4) 0.023(2) 0.0408(17) 0.0097(19) 0.005(3) -0.007(3)
F2 0.094(4) 0.089(4) 0.046(4) 0.051(3) -0.030(3) -0.053(3)
F2A 0.094(4) 0.089(4) 0.046(4) 0.051(3) -0.030(3) -0.053(3)
F3 0.096(4) 0.0507(17) 0.039(4) 0.000(3) 0.039(3) -0.027(3)
F3A 0.096(4) 0.0507(17) 0.039(4) 0.000(3) 0.039(3) -0.027(3)
N1 0.0257(15) 0.0156(14) 0.0267(17) -0.0021(12) 0.0090(13) -0.0008(13)
P1 0.0130(4) 0.0112(4) 0.0117(4) 0.0000(3) 0.0010(3) -0.0003(3)
P2 0.0131(4) 0.0132(4) 0.0114(4) -0.0012(3) 0.0007(3) 0.0023(3)
Ru1 0.01082(12) 0.00971(12) 0.00994(12) -0.00047(10) 0.00178(9) 0.00041(11)
B1 0.0182(18) 0.0197(19) 0.022(2) 0.0002(17) 0.0041(15) -0.0016(17)
F4 0.0290(11) 0.0470(13) 0.0337(13) 0.0001(10) 0.0113(10) 0.0075(10)
F5 0.0319(11) 0.0340(12) 0.0326(13) 0.0126(10) 0.0033(9) -0.0090(10)
F6 0.0543(14) 0.0239(11) 0.0319(13) -0.0057(9) 0.0008(10) -0.0050(10)
F7 0.0236(10) 0.0460(13) 0.0252(11) 0.0025(10) -0.0047(8) 0.0048(10)
C56 0.121(12) 0.116(13) 0.086(10) -0.047(9) 0.068(9) -0.016(9)
Cl1 0.102(3) 0.115(3) 0.0444(18) -0.008(2) 0.0046(16) 0.016(3)
Cl2 0.120(4) 0.093(3) 0.098(4) 0.008(3) -0.020(3) -0.016(3)
F1A 0.056(4) 0.023(2) 0.0408(17) 0.0097(19) 0.005(3) -0.007(3)

loop_
_atom_type_symbol
_atom_type_description
_atom_type_scat_dispersion_real
_atom_type_scat_dispersion_imag
_atom_type_scat_source
C C 0.0033 0.0016 'International Tables Vol C Tables 4.2.6.8 and 6.1.1.4'
H H 0.0000 0.0000 'International Tables Vol C Tables 4.2.6.8 and 6.1.1.4'
B B 0.0013 0.0007 'International Tables Vol C Tables 4.2.6.8 and 6.1.1.4'
Cl Cl 0.1484 0.1585 'International Tables Vol C Tables 4.2.6.8 and 6.1.1.4'
F F 0.0171 0.0103 'International Tables Vol C Tables 4.2.6.8 and 6.1.1.4'
N N 0.0061 0.0033 'International Tables Vol C Tables 4.2.6.8 and 6.1.1.4'
P P 0.1023 0.0942 'International Tables Vol C Tables 4.2.6.8 and 6.1.1.4'
Ru Ru -1.2594 0.8363 'International Tables Vol C Tables 4.2.6.8 and 6.1.1.4'

loop_
_exptl_crystal_face_index_h
_exptl_crystal_face_index_k
_exptl_crystal_face_index_l
_exptl_crystal_face_perp_dist
_exptl_oxdiff_crystal_face_indexfrac_h
_exptl_oxdiff_crystal_face_indexfrac_k
_exptl_oxdiff_crystal_face_indexfrac_l
_exptl_oxdiff_crystal_face_x
_exptl_oxdiff_crystal_face_y
_exptl_oxdiff_crystal_face_z
-1 0 0 0.1502 -1.0000 -0.0000 0.0000 0.0097 -0.0054 0.0685
0 3 1 0.0159 0.0000 3.0000 1.0000 0.0179 -0.0934 -0.0157
0 -3 -1 0.0095 -0.0000 -3.0000 -1.0000 -0.0179 0.0934 0.0157
0 -3 1 0.0046 -0.0000 -3.0000 1.0000 -0.0800 0.0528 0.0098
1 0 0 0.1672 1.0000 0.0000 -0.0000 -0.0097 0.0054 -0.0685
0 3 -1 0.0127 0.0000 3.0000 -1.0000 0.0800 -0.0528 -0.0098

loop_
_geom_angle_atom_site_label_1
_geom_angle_atom_site_label_2
_geom_angle_atom_site_label_3
_geom_angle
C2 C1 H1 126.0
C2 C1 C5 108.0(3)
C2 C1 Ru1 72.09(17)
C5 C1 H1 126.0
C5 C1 Ru1 72.00(16)
Ru1 C1 H1 121.6
C1 C2 H2 125.9
C1 C2 C3 108.3(3)
C1 C2 Ru1 71.78(17)
C3 C2 H2 125.9
C3 C2 Ru1 71.17(17)
Ru1 C2 H2 122.8
C2 C3 H3 126.2
C2 C3 C4 107.6(3)
C2 C3 Ru1 72.39(17)
C4 C3 H3 126.2
C4 C3 Ru1 72.62(17)
Ru1 C3 H3 120.6
C3 C4 H4 125.7
C3 C4 Ru1 70.93(16)
C5 C4 C3 108.6(3)
C5 C4 H4 125.7
C5 C4 Ru1 72.00(17)
Ru1 C4 H4 123.0
C1 C5 H5 126.3
C1 C5 Ru1 71.28(16)
C4 C5 C1 107.4(3)
C4 C5 H5 126.3
C4 C5 Ru1 72.06(17)
Ru1 C5 H5 122.1
C7 C6 Ru1 170.8(2)
C6 C7 C8 119.9(3)
C6 C7 C13 118.5(3)
C8 C7 C13 121.6(3)
C9 C8 C7 123.5(3)
N1 C8 C7 114.5(3)
N1 C8 C9 121.9(3)
C8 C9 H9 120.4
C10 C9 C8 119.2(3)
C10 C9 H9 120.4
C9 C10 H10 120.6
C11 C10 C9 118.8(3)
C11 C10 H10 120.6
C10 C11 H11 120.9
C12 C11 C10 118.2(3)
C12 C11 H11 120.9
C11 C12 H12 117.7
N1 C12 C11 124.6(3)
N1 C12 H12 117.7
C14 C13 C7 120.9(3)
C14 C13 C18 118.4(3)
C18 C13 C7 120.7(3)
C13 C14 H14 119.6
C15 C14 C13 120.9(3)
C15 C14 H14 119.6
C14 C15 H15 120.3
C16 C15 C14 119.5(3)
C16 C15 H15 120.3
C15 C16 C17 120.4(3)
C15 C16 C19 119.7(3)
C17 C16 C19 119.9(3)
C16 C17 H17 119.8
C18 C17 C16 120.3(3)
C18 C17 H17 119.8
C13 C18 H18 119.8
C17 C18 C13 120.5(3)
C17 C18 H18 119.8
F1 C19 C16 114.8(8)
F1 C19 F3 103.1(6)
F2 C19 C16 115.2(4)
F2 C19 F1 108.1(7)
F2 C19 F3 104.7(4)
F2A C19 C16 105.7(7)
F3 C19 C16 109.9(4)
F3A C19 C16 117.9(8)
F3A C19 F2A 104.7(7)
F3A C19 F1A 110.9(13)
F1A C19 C16 113.6(16)
F1A C19 F2A 102.2(11)
C21 C20 C25 118.9(3)
C21 C20 P1 121.1(2)
C25 C20 P1 119.9(2)
C20 C21 H21 119.6
C20 C21 C22 120.9(3)
C22 C21 H21 119.6
C21 C22 H22 120.2
C23 C22 C21 119.6(3)
C23 C22 H22 120.2
C22 C23 H23 119.9
C22 C23 C24 120.1(3)
C24 C23 H23 119.9
C23 C24 H24 119.9
C23 C24 C25 120.3(3)
C25 C24 H24 119.9
C20 C25 H25 119.9
C24 C25 C20 120.2(3)
C24 C25 H25 119.9
C27 C26 C31 119.0(3)
C27 C26 P1 121.6(2)
C31 C26 P1 118.8(2)
C26 C27 H27 120.0
C26 C27 C28 119.9(3)
C28 C27 H27 120.0
C27 C28 H28 119.9
C29 C28 C27 120.3(3)
C29 C28 H28 119.9
C28 C29 H29 119.9
C30 C29 C28 120.2(3)
C30 C29 H29 119.9
C29 C30 H30 120.0
C29 C30 C31 119.9(3)
C31 C30 H30 120.0
C26 C31 H31 119.7
C30 C31 C26 120.6(3)
C30 C31 H31 119.7
C33 C32 P1 123.8(2)
C37 C32 C33 118.9(3)
C37 C32 P1 117.2(2)
C32 C33 H33 119.9
C32 C33 C34 120.2(3)
C34 C33 H33 119.9
C33 C34 H34 119.9
C35 C34 C33 120.2(3)
C35 C34 H34 119.9
C34 C35 H35 120.1
C36 C35 C34 119.9(3)
C36 C35 H35 120.1
C35 C36 H36 119.9
C35 C36 C37 120.1(3)
C37 C36 H36 119.9
C32 C37 H37 119.6
C36 C37 C32 120.7(3)
C36 C37 H37 119.6
C39 C38 P2 120.7(2)
C43 C38 C39 118.7(3)
C43 C38 P2 120.1(2)
C38 C39 H39 119.6
C40 C39 C38 120.8(3)
C40 C39 H39 119.6
C39 C40 H40 120.2
C41 C40 C39 119.6(3)
C41 C40 H40 120.2
C40 C41 H41 119.7
C42 C41 C40 120.6(3)
C42 C41 H41 119.7
C41 C42 H42 120.1
C41 C42 C43 119.8(3)
C43 C42 H42 120.1
C38 C43 H43 119.8
C42 C43 C38 120.4(3)
C42 C43 H43 119.8
C45 C44 P2 117.6(2)
C49 C44 C45 119.1(3)
C49 C44 P2 123.1(2)
C44 C45 H45 119.8
C46 C45 C44 120.5(3)
C46 C45 H45 119.8
C45 C46 H46 119.8
C45 C46 C47 120.5(4)
C47 C46 H46 119.8
C46 C47 H47 120.0
C46 C47 C48 120.1(4)
C48 C47 H47 120.0
C47 C48 H48 120.1
C47 C48 C49 119.7(4)
C49 C48 H48 120.1
C44 C49 C48 120.1(3)
C44 C49 H49 119.9
C48 C49 H49 119.9
C51 C50 C55 118.9(3)
C51 C50 P2 123.3(2)
C55 C50 P2 117.6(2)
C50 C51 H51 120.0
C52 C51 C50 120.1(3)
C52 C51 H51 120.0
C51 C52 H52 119.7
C53 C52 C51 120.6(3)
C53 C52 H52 119.7
C52 C53 H53 119.9
C52 C53 C54 120.1(3)
C54 C53 H53 119.9
C53 C54 H54 120.1
C53 C54 C55 119.8(3)
C55 C54 H54 120.1
C50 C55 H55 119.7
C54 C55 C50 120.5(3)
C54 C55 H55 119.7
C12 N1 C8 117.2(3)
C20 P1 Ru1 115.48(10)
C26 P1 C20 102.54(14)
C26 P1 Ru1 109.05(9)
C32 P1 C20 101.40(13)
C32 P1 C26 104.73(14)
C32 P1 Ru1 121.57(10)
C38 P2 C44 103.13(14)
C38 P2 C50 106.07(14)
C38 P2 Ru1 110.53(10)
C44 P2 C50 97.13(14)
C44 P2 Ru1 127.35(10)
C50 P2 Ru1 110.39(10)
C1 Ru1 C2 36.13(11)
C1 Ru1 C4 60.41(11)
C1 Ru1 C5 36.72(10)
C1 Ru1 P1 88.27(8)
C1 Ru1 P2 143.18(8)
C2 Ru1 C4 60.37(11)
C2 Ru1 C5 60.66(11)
C2 Ru1 P1 117.24(8)
C2 Ru1 P2 141.41(8)
C3 Ru1 C1 60.77(11)
C3 Ru1 C2 36.45(11)
C3 Ru1 C4 36.46(10)
C3 Ru1 C5 60.80(11)
C3 Ru1 P1 148.98(8)
C3 Ru1 P2 104.97(8)
C4 Ru1 P1 127.51(8)
C4 Ru1 P2 87.66(8)
C5 Ru1 C4 35.95(10)
C5 Ru1 P1 93.74(8)
C5 Ru1 P2 106.51(8)
C6 Ru1 C1 120.95(12)
C6 Ru1 C2 93.52(12)
C6 Ru1 C3 99.02(12)
C6 Ru1 C4 132.84(12)
C6 Ru1 C5 154.18(12)
C6 Ru1 P1 98.87(9)
C6 Ru1 P2 93.73(9)
P2 Ru1 P1 98.93(3)
F4 B1 F7 109.0(3)
F5 B1 F4 109.6(3)
F5 B1 F7 110.0(3)
F6 B1 F4 109.3(3)
F6 B1 F5 109.0(3)
F6 B1 F7 109.9(3)
H56A C56 H56B 108.6
Cl1 C56 H56A 110.4
Cl1 C56 H56B 110.4
Cl2 C56 H56A 110.4
Cl2 C56 H56B 110.4
Cl2 C56 Cl1 106.6(8)

loop_
_geom_bond_atom_site_label_1
_geom_bond_atom_site_label_2
_geom_bond_distance
C1 H1 0.9500
C1 C2 1.406(4)
C1 C5 1.430(4)
C1 Ru1 2.265(3)
C2 H2 0.9500
C2 C3 1.414(4)
C2 Ru1 2.269(3)
C3 H3 0.9500
C3 C4 1.417(4)
C3 Ru1 2.254(3)
C4 H4 0.9500
C4 C5 1.404(4)
C4 Ru1 2.276(3)
C5 H5 0.9500
C5 Ru1 2.275(3)
C6 C7 1.335(4)
C6 Ru1 1.833(3)
C7 C8 1.471(4)
C7 C13 1.500(4)
C8 C9 1.397(4)
C8 N1 1.348(4)
C9 H9 0.9500
C9 C10 1.384(5)
C10 H10 0.9500
C10 C11 1.381(5)
C11 H11 0.9500
C11 C12 1.373(5)
C12 H12 0.9500
C12 N1 1.336(4)
C13 C14 1.391(4)
C13 C18 1.401(4)
C14 H14 0.9500
C14 C15 1.386(4)
C15 H15 0.9500
C15 C16 1.376(4)
C16 C17 1.383(5)
C16 C19 1.491(5)
C17 H17 0.9500
C17 C18 1.370(5)
C18 H18 0.9500
C19 F1 1.330(7)
C19 F2 1.318(6)
C19 F2A 1.412(10)
C19 F3 1.401(7)
C19 F3A 1.280(10)
C19 F1A 1.325(12)
C20 C21 1.381(4)
C20 C25 1.394(4)
C20 P1 1.831(3)
C21 H21 0.9500
C21 C22 1.390(4)
C22 H22 0.9500
C22 C23 1.379(5)
C23 H23 0.9500
C23 C24 1.380(5)
C24 H24 0.9500
C24 C25 1.383(4)
C25 H25 0.9500
C26 C27 1.390(4)
C26 C31 1.403(4)
C26 P1 1.829(3)
C27 H27 0.9500
C27 C28 1.392(4)
C28 H28 0.9500
C28 C29 1.387(5)
C29 H29 0.9500
C29 C30 1.374(5)
C30 H30 0.9500
C30 C31 1.387(4)
C31 H31 0.9500
C32 C33 1.391(4)
C32 C37 1.388(4)
C32 P1 1.824(3)
C33 H33 0.9500
C33 C34 1.394(4)
C34 H34 0.9500
C34 C35 1.380(5)
C35 H35 0.9500
C35 C36 1.380(5)
C36 H36 0.9500
C36 C37 1.386(4)
C37 H37 0.9500
C38 C39 1.396(4)
C38 C43 1.396(4)
C38 P2 1.833(3)
C39 H39 0.9500
C39 C40 1.387(4)
C40 H40 0.9500
C40 C41 1.387(4)
C41 H41 0.9500
C41 C42 1.380(4)
C42 H42 0.9500
C42 C43 1.394(4)
C43 H43 0.9500
C44 C45 1.395(4)
C44 C49 1.389(4)
C44 P2 1.836(3)
C45 H45 0.9500
C45 C46 1.368(5)
C46 H46 0.9500
C46 C47 1.377(6)
C47 H47 0.9500
C47 C48 1.385(6)
C48 H48 0.9500
C48 C49 1.390(5)
C49 H49 0.9500
C50 C51 1.388(4)
C50 C55 1.399(4)
C50 P2 1.840(3)
C51 H51 0.9500
C51 C52 1.388(4)
C52 H52 0.9500
C52 C53 1.372(5)
C53 H53 0.9500
C53 C54 1.383(5)
C54 H54 0.9500
C54 C55 1.384(4)
C55 H55 0.9500
P1 Ru1 2.3873(8)
P2 Ru1 2.3407(8)
B1 F4 1.393(4)
B1 F5 1.386(4)
B1 F6 1.381(4)
B1 F7 1.395(4)
C56 H56A 0.9900
C56 H56B 0.9900
C56 Cl1 1.834(12)
C56 Cl2 1.739(13)

loop_
_geom_torsion_atom_site_label_1
_geom_torsion_atom_site_label_2
_geom_torsion_atom_site_label_3
_geom_torsion_atom_site_label_4
_geom_torsion
C1 C2 C3 C4 2.0(3)
C1 C2 C3 Ru1 -62.6(2)
C2 C1 C5 C4 0.1(3)
C2 C1 C5 Ru1 63.5(2)
C2 C3 C4 C5 -1.9(3)
C2 C3 C4 Ru1 -64.4(2)
C3 C4 C5 C1 1.1(3)
C3 C4 C5 Ru1 -61.8(2)
C5 C1 C2 C3 -1.3(3)
C5 C1 C2 Ru1 -63.5(2)
C6 C7 C8 C9 -172.6(3)
C6 C7 C8 N1 5.6(4)
C6 C7 C13 C14 58.4(4)
C6 C7 C13 C18 -119.8(4)
C7 C8 C9 C10 178.5(3)
C7 C8 N1 C12 -176.4(3)
C7 C13 C14 C15 -177.4(3)
C7 C13 C18 C17 178.4(3)
C8 C7 C13 C14 -124.2(3)
C8 C7 C13 C18 57.6(4)
C8 C9 C10 C11 -2.2(5)
C9 C8 N1 C12 1.8(5)
C9 C10 C11 C12 1.7(5)
C10 C11 C12 N1 0.6(6)
C11 C12 N1 C8 -2.4(5)
C13 C7 C8 C9 10.1(5)
C13 C7 C8 N1 -171.7(3)
C13 C14 C15 C16 -1.0(5)
C14 C13 C18 C17 0.2(5)
C14 C15 C16 C17 0.3(5)
C14 C15 C16 C19 -179.1(3)
C15 C16 C17 C18 0.7(6)
C15 C16 C19 F1 -18.5(7)
C15 C16 C19 F2 -145.0(6)
C15 C16 C19 F2A -115.3(8)
C15 C16 C19 F3 97.1(5)
C15 C16 C19 F3A 128.2(9)
C15 C16 C19 F1A -4.1(12)
C16 C17 C18 C13 -0.9(6)
C17 C16 C19 F1 162.1(6)
C17 C16 C19 F2 35.6(8)
C17 C16 C19 F2A 65.3(9)
C17 C16 C19 F3 -82.3(6)
C17 C16 C19 F3A -51.2(10)
C17 C16 C19 F1A 176.5(11)
C18 C13 C14 C15 0.7(5)
C19 C16 C17 C18 -179.9(4)
C20 C21 C22 C23 2.0(5)
C21 C20 C25 C24 -1.2(5)
C21 C20 P1 C26 -99.2(3)
C21 C20 P1 C32 152.7(3)
C21 C20 P1 Ru1 19.2(3)
C21 C22 C23 C24 -1.9(5)
C22 C23 C24 C25 0.3(5)
C23 C24 C25 C20 1.3(5)
C25 C20 C21 C22 -0.4(5)
C25 C20 P1 C26 77.3(3)
C25 C20 P1 C32 -30.8(3)
C25 C20 P1 Ru1 -164.3(2)
C26 C27 C28 C29 1.6(5)
C27 C26 C31 C30 0.2(4)
C27 C26 P1 C20 28.6(3)
C27 C26 P1 C32 134.1(2)
C27 C26 P1 Ru1 -94.3(2)
C27 C28 C29 C30 0.1(5)
C28 C29 C30 C31 -1.7(5)
C29 C30 C31 C26 1.5(5)
C31 C26 C27 C28 -1.7(4)
C31 C26 P1 C20 -160.7(2)
C31 C26 P1 C32 -55.2(3)
C31 C26 P1 Ru1 76.4(2)
C32 C33 C34 C35 -0.1(5)
C33 C32 C37 C36 2.0(5)
C33 C32 P1 C20 97.2(3)
C33 C32 P1 C26 -9.1(3)
C33 C32 P1 Ru1 -133.0(2)
C33 C34 C35 C36 0.3(5)
C34 C35 C36 C37 0.7(5)
C35 C36 C37 C32 -1.9(5)
C37 C32 C33 C34 -1.0(5)
C37 C32 P1 C20 -80.3(3)
C37 C32 P1 C26 173.3(2)
C37 C32 P1 Ru1 49.4(3)
C38 C39 C40 C41 0.4(5)
C39 C38 C43 C42 -3.4(4)
C39 C38 P2 C44 -153.4(2)
C39 C38 P2 C50 -51.9(3)
C39 C38 P2 Ru1 67.8(3)
C39 C40 C41 C42 -3.4(5)
C40 C41 C42 C43 2.9(5)
C41 C42 C43 C38 0.5(5)
C43 C38 C39 C40 2.9(4)
C43 C38 P2 C44 34.5(3)
C43 C38 P2 C50 136.0(2)
C43 C38 P2 Ru1 -104.4(2)
C44 C45 C46 C47 -0.4(6)
C45 C44 C49 C48 -2.3(5)
C45 C44 P2 C38 44.1(3)
C45 C44 P2 C50 -64.3(3)
C45 C44 P2 Ru1 173.3(2)
C45 C46 C47 C48 -0.5(7)
C46 C47 C48 C49 -0.1(8)
C47 C48 C49 C44 1.5(7)
C49 C44 C45 C46 1.7(5)
C49 C44 P2 C38 -141.6(3)
C49 C44 P2 C50 110.0(3)
C49 C44 P2 Ru1 -12.5(3)
C50 C51 C52 C53 -0.7(5)
C51 C50 C55 C54 0.1(5)
C51 C50 P2 C38 -13.8(3)
C51 C50 P2 C44 92.1(3)
C51 C50 P2 Ru1 -133.5(2)
C51 C52 C53 C54 0.9(5)
C52 C53 C54 C55 -0.6(5)
C53 C54 C55 C50 0.1(5)
C55 C50 C51 C52 0.2(5)
C55 C50 P2 C38 171.0(2)
C55 C50 P2 C44 -83.1(3)
C55 C50 P2 Ru1 51.3(3)
N1 C8 C9 C10 0.4(5)
P1 C20 C21 C22 176.1(3)
P1 C20 C25 C24 -177.8(3)
P1 C26 C27 C28 168.9(2)
P1 C26 C31 C30 -170.8(2)
P1 C32 C33 C34 -178.5(3)
P1 C32 C37 C36 179.7(2)
P2 C38 C39 C40 -169.3(2)
P2 C38 C43 C42 168.9(2)
P2 C44 C45 C46 176.2(3)
P2 C44 C49 C48 -176.5(3)
P2 C50 C51 C52 -174.9(3)
P2 C50 C55 C54 175.5(2)
Ru1 C1 C2 C3 62.2(2)
Ru1 C1 C5 C4 -63.4(2)
Ru1 C2 C3 C4 64.5(2)
Ru1 C3 C4 C5 62.5(2)
Ru1 C4 C5 C1 62.92(19)
